data_4312317
loop_
_publ_author_name
'Donald J. Darensbourg'
'Cesar G. Ortiz'
'Jason C. Yarbrough'

_publ_section_title
;
 Synthesis and Structures of Nickel and Palladium Salicylaldiminato
 1,3,5-Triaza-7-phosphaadamantane (PTA) Complexes
;
_journal_name_full 'Inorganic Chemistry'
_journal_page_first 6915
_journal_page_last 6922
_journal_paper_doi 10.1021/ic0341284
_journal_volume 42
_journal_year 2003
_chemical_formula_sum 'C26 H35 Cl2 N4 O P Pd'
_chemical_formula_weight 627.85
_chemical_name_systematic
; 
 ? 
;
_space_group_IT_number 14
_symmetry_cell_setting monoclinic
_symmetry_space_group_name_Hall '-P 2yn'
_symmetry_space_group_name_H-M 'P 1 21/n 1'
_atom_sites_solution_hydrogens geom
_atom_sites_solution_primary direct
_atom_sites_solution_secondary difmap
_audit_creation_method SHELXL-97
_cell_angle_alpha 90.00
_cell_angle_beta 91.063(5)
_cell_angle_gamma 90.00
_cell_formula_units_Z 4
_cell_length_a 10.674(3)
_cell_length_b 12.035(3)
_cell_length_c 21.342(6)
_cell_measurement_temperature 110(2)
_cell_volume 2741.2(13)
_computing_cell_refinement 'Bruker SMART'
_computing_data_collection 'Bruker SMART'
_computing_data_reduction 'Bruker SHELXTL'
_computing_molecular_graphics 'Bruker SHELXTL'
_computing_publication_material 'Bruker SHELXTL'
_computing_structure_refinement 'SHELXL-97 (Sheldrick, 1997)'
_computing_structure_solution 'SHELXS-97 (Sheldrick, 1990)'
_diffrn_ambient_temperature 110(2)
_diffrn_measured_fraction_theta_full 0.999
_diffrn_measured_fraction_theta_max 0.999
_diffrn_measurement_device_type 'CCD area detector'
_diffrn_measurement_method 'phi and omega scans'
_diffrn_radiation_monochromator graphite
_diffrn_radiation_source 'fine-focus sealed tube'
_diffrn_radiation_type MoK\a
_diffrn_radiation_wavelength 0.71073
_diffrn_reflns_av_R_equivalents 0.0772
_diffrn_reflns_av_sigmaI/netI 0.0735
_diffrn_reflns_limit_h_max 11
_diffrn_reflns_limit_h_min -11
_diffrn_reflns_limit_k_max 13
_diffrn_reflns_limit_k_min -5
_diffrn_reflns_limit_l_max 23
_diffrn_reflns_limit_l_min -23
_diffrn_reflns_number 11991
_diffrn_reflns_theta_full 23.30
_diffrn_reflns_theta_max 23.30
_diffrn_reflns_theta_min 1.91
_exptl_absorpt_coefficient_mu 0.957
_exptl_absorpt_correction_type none
_exptl_crystal_density_diffrn 1.521
_exptl_crystal_density_method 'not measured'
_exptl_crystal_F_000 1288
_refine_diff_density_max 2.126
_refine_diff_density_min -0.689
_refine_diff_density_rms 0.251
_refine_ls_extinction_method none
_refine_ls_goodness_of_fit_ref 1.042
_refine_ls_hydrogen_treatment mixed
_refine_ls_matrix_type full
_refine_ls_number_parameters 321
_refine_ls_number_reflns 3959
_refine_ls_number_restraints 0
_refine_ls_restrained_S_all 1.042
_refine_ls_R_factor_all 0.0758
_refine_ls_R_factor_gt 0.0542
_refine_ls_shift/su_max 0.014
_refine_ls_shift/su_mean 0.002
_refine_ls_structure_factor_coef Fsqd
_refine_ls_weighting_details 'calc w=1/[\s^2^(Fo^2^)+(0.0908P)^2^+0.0000P] where P=(Fo^2^+2Fc^2^)/3'
_refine_ls_weighting_scheme calc
_refine_ls_wR_factor_gt 0.1255
_refine_ls_wR_factor_ref 0.1552
_reflns_number_gt 2837
_reflns_number_total 3959
_reflns_threshold_expression >2sigma(I)
_cod_data_source_file ic0341284si20030205_021052_9.cif
_cod_data_source_block Structure6d
_cod_depositor_comments
;
The following automatic conversions were performed:

'_symmetry_cell_setting' value 'Monoclinic' changed to 'monoclinic'
according to the built-in table from CIF Core dictionary named
'cif_core.dic' version 2.4.1 from 2010-06-29.

Automatic conversion script
Id: cif_fix_values 1646 2011-03-28 12:23:43Z adriana 
;
_cod_original_cell_volume 2741.1(13)
_cod_database_code 4312317

loop_
_symmetry_equiv_pos_as_xyz
'x, y, z'
'-x+1/2, y+1/2, -z+1/2'
'-x, -y, -z'
'x-1/2, -y-1/2, z-1/2'

loop_
_atom_site_label
_atom_site_type_symbol
_atom_site_fract_x
_atom_site_fract_y
_atom_site_fract_z
_atom_site_U_iso_or_equiv
_atom_site_adp_type
_atom_site_occupancy
_atom_site_symmetry_multiplicity
_atom_site_calc_flag
_atom_site_refinement_flags
_atom_site_disorder_assembly
_atom_site_disorder_group
Pd1 Pd 0.46617(5) 0.41010(4) 0.16770(2) 0.0255(2) Uani 1 1 d . . .
P1 P 0.60837(16) 0.54281(15) 0.16601(9) 0.0261(4) Uani 1 1 d . . .
O1 O 0.4595(5) 0.4359(4) 0.2646(2) 0.0337(12) Uani 1 1 d . . .
N1 N 0.3406(5) 0.2764(4) 0.1774(2) 0.0228(12) Uani 1 1 d . . .
N2 N 0.8304(6) 0.6081(5) 0.2228(3) 0.0377(16) Uani 1 1 d . . .
N3 N 0.6736(5) 0.7535(5) 0.2034(3) 0.0368(15) Uani 1 1 d . . .
N4 N 0.7886(6) 0.6763(5) 0.1152(3) 0.0438(17) Uani 1 1 d . . .
Cl1 Cl 0.52011(17) 0.51520(15) 0.38744(8) 0.0371(5) Uani 1 1 d . . .
Cl2 Cl 0.2154(2) 0.18685(18) 0.46299(10) 0.0545(6) Uani 1 1 d . . .
C1 C 0.4765(7) 0.3945(6) 0.0726(3) 0.0347(18) Uani 1 1 d . . .
H1A H 0.3931 0.4054 0.0536 0.052 Uiso 1 1 calc R . .
H1B H 0.5071 0.3201 0.0622 0.052 Uiso 1 1 calc R . .
H1C H 0.5342 0.4504 0.0564 0.052 Uiso 1 1 calc R . .
C2 C 0.4057(6) 0.3766(6) 0.3058(3) 0.0285(17) Uani 1 1 d . . .
C3 C 0.4249(6) 0.4034(6) 0.3702(3) 0.0295(17) Uani 1 1 d . . .
C4 C 0.3691(7) 0.3456(6) 0.4174(4) 0.0355(18) Uani 1 1 d . . .
H4 H 0.3825 0.3669 0.4598 0.043 Uiso 1 1 calc R . .
C5 C 0.2931(7) 0.2558(7) 0.4027(4) 0.0371(19) Uani 1 1 d . . .
C6 C 0.2751(6) 0.2228(6) 0.3423(3) 0.0346(18) Uani 1 1 d . . .
H6 H 0.2248 0.1594 0.3335 0.042 Uiso 1 1 calc R . .
C7 C 0.3300(6) 0.2816(5) 0.2924(3) 0.0249(15) Uani 1 1 d . . .
C8 C 0.3022(6) 0.2391(5) 0.2302(3) 0.0271(16) Uani 1 1 d . . .
H8 H 0.2491 0.1758 0.2282 0.032 Uiso 1 1 calc R . .
C9 C 0.3018(6) 0.2142(6) 0.1220(3) 0.0278(16) Uani 1 1 d . . .
C10 C 0.3682(6) 0.1186(6) 0.1063(3) 0.0271(16) Uani 1 1 d . . .
C11 C 0.3326(7) 0.0658(6) 0.0511(3) 0.0354(18) Uani 1 1 d . . .
H11 H 0.3760 0.0006 0.0390 0.042 Uiso 1 1 calc R . .
C12 C 0.2373(6) 0.1044(6) 0.0138(3) 0.0314(17) Uani 1 1 d . . .
H12 H 0.2147 0.0657 -0.0235 0.038 Uiso 1 1 calc R . .
C13 C 0.1736(6) 0.1995(6) 0.0300(3) 0.0315(17) Uani 1 1 d . . .
H13 H 0.1085 0.2268 0.0032 0.038 Uiso 1 1 calc R . .
C14 C 0.2036(6) 0.2561(6) 0.0854(3) 0.0283(16) Uani 1 1 d . . .
C15 C 0.4774(6) 0.0762(5) 0.1459(3) 0.0277(16) Uani 1 1 d . . .
H15 H 0.4975 0.1337 0.1784 0.033 Uiso 1 1 calc R . .
C16 C 0.5957(7) 0.0562(7) 0.1080(4) 0.042(2) Uani 1 1 d . . .
H16A H 0.5798 -0.0030 0.0773 0.062 Uiso 1 1 calc R . .
H16B H 0.6646 0.0342 0.1363 0.062 Uiso 1 1 calc R . .
H16C H 0.6182 0.1247 0.0860 0.062 Uiso 1 1 calc R . .
C17 C 0.4386(7) -0.0304(6) 0.1800(4) 0.042(2) Uani 1 1 d . . .
H17A H 0.3693 -0.0140 0.2080 0.062 Uiso 1 1 calc R . .
H17B H 0.5100 -0.0591 0.2046 0.062 Uiso 1 1 calc R . .
H17C H 0.4117 -0.0863 0.1492 0.062 Uiso 1 1 calc R . .
C18 C 0.1317(7) 0.3584(6) 0.1054(4) 0.0368(18) Uani 1 1 d . . .
H18 H 0.1917 0.4065 0.1296 0.044 Uiso 1 1 calc R . .
C19 C 0.0302(8) 0.3261(8) 0.1493(4) 0.062(3) Uani 1 1 d . . .
H19A H -0.0002 0.3924 0.1709 0.093 Uiso 1 1 calc R . .
H19B H 0.0634 0.2729 0.1802 0.093 Uiso 1 1 calc R . .
H19C H -0.0391 0.2918 0.1255 0.093 Uiso 1 1 calc R . .
C20 C 0.0824(8) 0.4263(7) 0.0514(4) 0.055(2) Uani 1 1 d . . .
H20A H 0.0075 0.3904 0.0334 0.082 Uiso 1 1 calc R . .
H20B H 0.1467 0.4319 0.0194 0.082 Uiso 1 1 calc R . .
H20C H 0.0607 0.5008 0.0661 0.082 Uiso 1 1 calc R . .
C21 C 0.7410(6) 0.5160(6) 0.2203(4) 0.0384(19) Uani 1 1 d . . .
H21A H 0.7086 0.5027 0.2628 0.046 Uiso 1 1 calc R . .
H21B H 0.7850 0.4477 0.2069 0.046 Uiso 1 1 calc R . .
C22 C 0.5636(7) 0.6790(6) 0.1988(4) 0.0385(19) Uani 1 1 d . . .
H22A H 0.4983 0.7135 0.1716 0.046 Uiso 1 1 calc R . .
H22B H 0.5282 0.6683 0.2409 0.046 Uiso 1 1 calc R . .
C23 C 0.6977(8) 0.5920(7) 0.0982(4) 0.045(2) Uani 1 1 d . . .
H23A H 0.7416 0.5282 0.0792 0.054 Uiso 1 1 calc R . .
H23B H 0.6387 0.6226 0.0663 0.054 Uiso 1 1 calc R . .
C24 C 0.7696(7) 0.7090(6) 0.2456(4) 0.041(2) Uani 1 1 d . . .
H24A H 0.7311 0.6926 0.2864 0.049 Uiso 1 1 calc R . .
H24B H 0.8344 0.7667 0.2528 0.049 Uiso 1 1 calc R . .
C25 C 0.7305(7) 0.7737(6) 0.1431(4) 0.041(2) Uani 1 1 d . . .
H25A H 0.7948 0.8324 0.1483 0.049 Uiso 1 1 calc R . .
H25B H 0.6653 0.8022 0.1137 0.049 Uiso 1 1 calc R . .
C26 C 0.8816(7) 0.6336(6) 0.1614(4) 0.043(2) Uani 1 1 d . . .
H26A H 0.9200 0.5654 0.1444 0.051 Uiso 1 1 calc R . .
H26B H 0.9489 0.6895 0.1669 0.051 Uiso 1 1 calc R . .

loop_
_atom_site_aniso_label
_atom_site_aniso_U_11
_atom_site_aniso_U_22
_atom_site_aniso_U_33
_atom_site_aniso_U_23
_atom_site_aniso_U_13
_atom_site_aniso_U_12
Pd1 0.0284(3) 0.0217(3) 0.0266(3) -0.0008(2) 0.0054(2) -0.0025(2)
P1 0.0274(10) 0.0206(9) 0.0304(11) 0.0005(8) 0.0045(8) -0.0008(8)
O1 0.041(3) 0.036(3) 0.025(3) -0.005(2) 0.007(2) -0.007(2)
N1 0.025(3) 0.019(3) 0.025(3) 0.000(3) 0.006(2) 0.001(2)
N2 0.031(3) 0.023(3) 0.058(5) 0.003(3) -0.011(3) -0.002(3)
N3 0.029(3) 0.022(3) 0.060(4) -0.007(3) 0.000(3) 0.001(3)
N4 0.044(4) 0.039(4) 0.049(4) -0.002(3) 0.009(3) -0.017(3)
Cl1 0.0433(11) 0.0354(11) 0.0325(10) -0.0055(9) 0.0008(8) 0.0035(9)
Cl2 0.0654(14) 0.0592(14) 0.0396(12) 0.0126(11) 0.0190(10) -0.0035(12)
C1 0.038(4) 0.040(5) 0.026(4) -0.009(3) 0.014(3) -0.014(4)
C2 0.025(4) 0.029(4) 0.031(4) 0.003(3) 0.007(3) 0.005(3)
C3 0.029(4) 0.032(4) 0.028(4) 0.003(3) 0.003(3) 0.005(3)
C4 0.036(4) 0.038(5) 0.033(4) 0.001(4) 0.003(3) 0.017(4)
C5 0.038(4) 0.040(5) 0.034(4) 0.013(4) 0.012(4) 0.012(4)
C6 0.029(4) 0.033(4) 0.042(5) 0.005(4) 0.008(3) 0.003(3)
C7 0.023(4) 0.023(4) 0.028(4) 0.004(3) 0.005(3) 0.005(3)
C8 0.022(4) 0.021(4) 0.038(4) 0.004(3) 0.002(3) 0.003(3)
C9 0.027(4) 0.024(4) 0.033(4) 0.001(3) 0.006(3) -0.009(3)
C10 0.023(4) 0.028(4) 0.031(4) -0.002(3) 0.004(3) -0.004(3)
C11 0.033(4) 0.037(4) 0.036(5) -0.007(4) 0.004(4) -0.005(3)
C12 0.031(4) 0.033(4) 0.031(4) 0.003(3) 0.008(3) -0.005(3)
C13 0.029(4) 0.034(4) 0.031(4) 0.011(4) -0.003(3) -0.004(3)
C14 0.024(4) 0.031(4) 0.030(4) 0.005(3) 0.005(3) 0.001(3)
C15 0.030(4) 0.023(4) 0.030(4) -0.002(3) 0.001(3) 0.000(3)
C16 0.036(4) 0.043(5) 0.046(5) -0.002(4) 0.002(4) 0.008(4)
C17 0.044(5) 0.028(4) 0.052(5) 0.011(4) -0.012(4) -0.003(4)
C18 0.039(4) 0.033(4) 0.038(5) 0.006(4) 0.002(4) 0.005(4)
C19 0.058(6) 0.061(6) 0.068(6) 0.017(5) 0.033(5) 0.030(5)
C20 0.057(6) 0.055(6) 0.052(5) 0.018(5) 0.020(4) 0.023(5)
C21 0.034(4) 0.025(4) 0.056(5) 0.008(4) -0.007(4) 0.001(3)
C22 0.031(4) 0.026(4) 0.058(5) -0.001(4) -0.001(4) 0.004(3)
C23 0.058(5) 0.045(5) 0.033(5) 0.003(4) 0.013(4) -0.015(4)
C24 0.040(5) 0.039(5) 0.043(5) 0.003(4) 0.000(4) -0.010(4)
C25 0.045(5) 0.027(4) 0.051(5) 0.012(4) -0.012(4) -0.011(4)
C26 0.032(4) 0.028(4) 0.068(6) -0.004(4) 0.011(4) -0.001(3)

loop_
_atom_type_symbol
_atom_type_description
_atom_type_scat_dispersion_real
_atom_type_scat_dispersion_imag
_atom_type_scat_source
C C 0.0033 0.0016 'International Tables Vol C Tables 4.2.6.8 and 6.1.1.4'
H H 0.0000 0.0000 'International Tables Vol C Tables 4.2.6.8 and 6.1.1.4'
N N 0.0061 0.0033 'International Tables Vol C Tables 4.2.6.8 and 6.1.1.4'
O O 0.0106 0.0060 'International Tables Vol C Tables 4.2.6.8 and 6.1.1.4'
P P 0.1023 0.0942 'International Tables Vol C Tables 4.2.6.8 and 6.1.1.4'
Cl Cl 0.1484 0.1585 'International Tables Vol C Tables 4.2.6.8 and 6.1.1.4'
Pd Pd -0.9988 1.0072 'International Tables Vol C Tables 4.2.6.8 and 6.1.1.4'

loop_
_geom_angle_atom_site_label_1
_geom_angle_atom_site_label_2
_geom_angle_atom_site_label_3
_geom_angle
_geom_angle_site_symmetry_1
_geom_angle_site_symmetry_3
_geom_angle_publ_flag
C1 Pd1 O1 176.6(2) . . ?
C1 Pd1 N1 94.2(2) . . ?
O1 Pd1 N1 88.99(19) . . ?
C1 Pd1 P1 90.0(2) . . ?
O1 Pd1 P1 86.84(14) . . ?
N1 Pd1 P1 174.03(15) . . ?
C21 P1 C23 98.4(4) . . ?
C21 P1 C22 96.8(4) . . ?
C23 P1 C22 98.8(4) . . ?
C21 P1 Pd1 112.6(2) . . ?
C23 P1 Pd1 127.7(3) . . ?
C22 P1 Pd1 117.0(2) . . ?
C2 O1 Pd1 128.4(5) . . ?
C8 N1 C9 116.3(5) . . ?
C8 N1 Pd1 124.4(5) . . ?
C9 N1 Pd1 119.0(4) . . ?
C24 N2 C26 107.4(6) . . ?
C24 N2 C21 110.4(6) . . ?
C26 N2 C21 112.4(6) . . ?
C25 N3 C24 108.0(6) . . ?
C25 N3 C22 112.7(6) . . ?
C24 N3 C22 111.5(6) . . ?
C23 N4 C25 112.2(6) . . ?
C23 N4 C26 111.3(6) . . ?
C25 N4 C26 107.0(6) . . ?
O1 C2 C3 118.7(6) . . ?
O1 C2 C7 124.7(6) . . ?
C3 C2 C7 116.6(6) . . ?
C4 C3 C2 122.5(7) . . ?
C4 C3 Cl1 120.3(6) . . ?
C2 C3 Cl1 117.2(5) . . ?
C3 C4 C5 119.5(7) . . ?
C6 C5 C4 121.0(7) . . ?
C6 C5 Cl2 119.8(6) . . ?
C4 C5 Cl2 119.2(6) . . ?
C5 C6 C7 121.0(7) . . ?
C6 C7 C2 119.4(6) . . ?
C6 C7 C8 115.6(6) . . ?
C2 C7 C8 125.0(6) . . ?
N1 C8 C7 128.0(6) . . ?
C14 C9 C10 123.1(7) . . ?
C14 C9 N1 118.1(6) . . ?
C10 C9 N1 118.7(6) . . ?
C11 C10 C9 116.7(7) . . ?
C11 C10 C15 121.1(6) . . ?
C9 C10 C15 122.2(6) . . ?
C12 C11 C10 122.1(7) . . ?
C11 C12 C13 120.3(7) . . ?
C12 C13 C14 120.7(7) . . ?
C9 C14 C13 117.2(6) . . ?
C9 C14 C18 121.1(6) . . ?
C13 C14 C18 121.7(6) . . ?
C10 C15 C16 113.0(6) . . ?
C10 C15 C17 109.5(6) . . ?
C16 C15 C17 110.6(6) . . ?
C19 C18 C20 112.0(7) . . ?
C19 C18 C14 110.0(6) . . ?
C20 C18 C14 113.4(6) . . ?
N2 C21 P1 112.5(5) . . ?
N3 C22 P1 110.6(5) . . ?
N4 C23 P1 112.5(5) . . ?
N3 C24 N2 114.3(6) . . ?
N3 C25 N4 114.5(6) . . ?
N2 C26 N4 114.4(6) . . ?

loop_
_geom_bond_atom_site_label_1
_geom_bond_atom_site_label_2
_geom_bond_distance
_geom_bond_site_symmetry_2
_geom_bond_publ_flag
Pd1 C1 2.043(7) . ?
Pd1 O1 2.094(5) . ?
Pd1 N1 2.107(5) . ?
Pd1 P1 2.2041(19) . ?
P1 C21 1.841(7) . ?
P1 C23 1.845(7) . ?
P1 C22 1.849(7) . ?
O1 C2 1.277(8) . ?
N1 C8 1.287(8) . ?
N1 C9 1.454(8) . ?
N2 C24 1.465(9) . ?
N2 C26 1.461(10) . ?
N2 C21 1.463(9) . ?
N3 C25 1.454(10) . ?
N3 C24 1.453(10) . ?
N3 C22 1.480(9) . ?
N4 C23 1.445(9) . ?
N4 C25 1.459(10) . ?
N4 C26 1.478(10) . ?
Cl1 C3 1.721(7) . ?
Cl2 C5 1.752(7) . ?
C2 C3 1.423(10) . ?
C2 C7 1.426(9) . ?
C3 C4 1.369(10) . ?
C4 C5 1.383(11) . ?
C5 C6 1.360(10) . ?
C6 C7 1.416(9) . ?
C7 C8 1.447(10) . ?
C9 C14 1.390(9) . ?
C9 C10 1.396(9) . ?
C10 C11 1.384(10) . ?
C10 C15 1.516(9) . ?
C11 C12 1.361(10) . ?
C12 C13 1.378(10) . ?
C13 C14 1.397(9) . ?
C14 C18 1.517(10) . ?
C15 C16 1.531(10) . ?
C15 C17 1.536(9) . ?
C18 C19 1.496(10) . ?
C18 C20 1.501(11) . ?
